data_1569365
loop_
_publ_author_name
'Wang, Xing'
'Zhang, Yanping'
'Hong, Miao'

_publ_section_title
;
 Insights into the interaction between bis(aryloxide)alkylaluminum and
 N-heterocyclic carbene: from an abnormal Lewis adduct to a frustrated
 Lewis pair for efficient polymerizations of biomass-derived acrylic
 monomers
;
_journal_issue 28
_journal_name_full 'Polymer Chemistry'
_journal_page_first 3286
_journal_page_last 3293
_journal_paper_doi 10.1039/D3PY00546A
_journal_volume 14
_journal_year 2023
_chemical_formula_sum 'C41 H67 Al N2 O2'
_chemical_formula_weight 646.94
_space_group_crystal_system monoclinic
_space_group_IT_number 14
_space_group_name_Hall '-P 2ybc'
_space_group_name_H-M_alt 'P 1 21/c 1'
_atom_sites_solution_hydrogens geom
_audit_creation_method SHELXL-2013
_audit_update_record
;
2023-02-06 deposited with the CCDC.	2023-06-13 downloaded from the CCDC.
;
_cell_angle_alpha 90
_cell_angle_beta 107.455(2)
_cell_angle_gamma 90
_cell_formula_units_Z 4
_cell_length_a 13.3447(8)
_cell_length_b 17.0418(11)
_cell_length_c 18.5572(12)
_cell_measurement_reflns_used 8482
_cell_measurement_temperature 193(2)
_cell_measurement_theta_max 54.595
_cell_measurement_theta_min 4.752
_cell_volume 4025.9(4)
_computing_cell_refinement 'Bruker SAINT'
_computing_data_collection 'Bruker APEX2'
_computing_data_reduction 'Bruker SAINT'
_computing_molecular_graphics 'Bruker SHELXTL'
_computing_publication_material 'Bruker SHELXTL'
_computing_structure_refinement 'SHELXL-2013 (Sheldrick, 2013)'
_computing_structure_solution 'SHELXS-97 (Sheldrick 2008)'
_diffrn_ambient_temperature 193(2)
_diffrn_measured_fraction_theta_full 0.999
_diffrn_measured_fraction_theta_max 0.999
_diffrn_measurement_device_type 'Bruker APEX-II CCD'
_diffrn_measurement_method '\f and \w scans'
_diffrn_radiation_type MoK\a
_diffrn_radiation_wavelength 0.71073
_diffrn_reflns_av_R_equivalents 0.0761
_diffrn_reflns_av_unetI/netI 0.0598
_diffrn_reflns_Laue_measured_fraction_full 0.999
_diffrn_reflns_Laue_measured_fraction_max 0.999
_diffrn_reflns_limit_h_max 16
_diffrn_reflns_limit_h_min -16
_diffrn_reflns_limit_k_max 21
_diffrn_reflns_limit_k_min -21
_diffrn_reflns_limit_l_max 20
_diffrn_reflns_limit_l_min -22
_diffrn_reflns_number 42253
_diffrn_reflns_point_group_measured_fraction_full 0.999
_diffrn_reflns_point_group_measured_fraction_max 0.999
_diffrn_reflns_theta_full 25.242
_diffrn_reflns_theta_max 26.000
_diffrn_reflns_theta_min 2.533
_exptl_absorpt_coefficient_mu 0.084
_exptl_absorpt_correction_T_max 0.7456
_exptl_absorpt_correction_T_min 0.6739
_exptl_absorpt_correction_type multi-scan
_exptl_absorpt_process_details sadabs
_exptl_crystal_colour colorless
_exptl_crystal_density_diffrn 1.067
_exptl_crystal_description prismatic
_exptl_crystal_F_000 1424
_exptl_crystal_size_max 0.150
_exptl_crystal_size_mid 0.120
_exptl_crystal_size_min 0.080
_refine_diff_density_max 0.200
_refine_diff_density_min -0.230
_refine_diff_density_rms 0.044
_refine_ls_extinction_method none
_refine_ls_goodness_of_fit_ref 1.042
_refine_ls_hydrogen_treatment constr
_refine_ls_matrix_type full
_refine_ls_number_parameters 435
_refine_ls_number_reflns 7898
_refine_ls_number_restraints 0
_refine_ls_restrained_S_all 1.042
_refine_ls_R_factor_all 0.0982
_refine_ls_R_factor_gt 0.0543
_refine_ls_shift/su_max 0.013
_refine_ls_shift/su_mean 0.000
_refine_ls_structure_factor_coef Fsqd
_refine_ls_weighting_details 'w=1/[\s^2^(Fo^2^)+(0.0430P)^2^+1.8221P] where P=(Fo^2^+2Fc^2^)/3'
_refine_ls_weighting_scheme calc
_refine_ls_wR_factor_gt 0.1092
_refine_ls_wR_factor_ref 0.1321
_reflns_Friedel_coverage 0.000
_reflns_number_gt 5194
_reflns_number_total 7898
_reflns_threshold_expression 'I > 2\s(I)'
_cod_data_source_file d3py00546a2.cif
_cod_data_source_block mo_d8v21072_0m
_cod_depositor_comments 'Adding full bibliography for 1569363--1569366.cif.'
_cod_original_sg_symbol_H-M 'P 21/c'
_cod_database_code 1569365
_shelx_space_group_comment
; 
The symmetry employed for this shelxl refinement is uniquely defined 
by the following loop, which should always be used as a source of 
symmetry information in preference to the above space-group names. 
They are only intended as comments. 
;
_shelx_estimated_absorpt_t_min 0.987
_shelx_estimated_absorpt_t_max 0.993
_shelxl_version_number 2013-4

loop_
_space_group_symop_operation_xyz
'x, y, z'
'-x, y+1/2, -z+1/2'
'-x, -y, -z'
'x, -y-1/2, z-1/2'

loop_
_atom_site_label
_atom_site_type_symbol
_atom_site_fract_x
_atom_site_fract_y
_atom_site_fract_z
_atom_site_U_iso_or_equiv
_atom_site_adp_type
_atom_site_occupancy
_atom_site_site_symmetry_order
_atom_site_calc_flag
_atom_site_refinement_flags_posn
_atom_site_refinement_flags_adp
_atom_site_refinement_flags_occupancy
_atom_site_disorder_assembly
_atom_site_disorder_group
Al1 Al 0.68427(5) 0.77546(4) 0.29817(4) 0.02797(17) Uani 1 1 d . . . . .
O1 O 0.56362(10) 0.73400(8) 0.29676(8) 0.0286(3) Uani 1 1 d . . . . .
O2 O 0.79154(11) 0.72375(8) 0.35628(8) 0.0307(4) Uani 1 1 d . . . . .
N1 N 0.72224(15) 0.96049(11) 0.31234(11) 0.0396(5) Uani 1 1 d . . . . .
N2 N 0.60218(14) 0.92364(11) 0.36041(11) 0.0342(5) Uani 1 1 d . . . . .
C1 C 0.68079(17) 0.89454(13) 0.33521(12) 0.0322(5) Uani 1 1 d . . . . .
C2 C 0.6654(2) 1.02594(15) 0.31967(17) 0.0543(7) Uani 1 1 d . . . . .
H2 H 0.6769 1.0780 0.3057 0.065 Uiso 1 1 calc R U . . .
C3 C 0.5917(2) 1.00315(14) 0.34981(16) 0.0500(7) Uani 1 1 d . . . . .
H3 H 0.5412 1.0358 0.3618 0.060 Uiso 1 1 calc R U . . .
C4 C 0.54581(18) 0.88087(13) 0.40601(13) 0.0349(5) Uani 1 1 d . . . . .
H4 H 0.5574 0.8233 0.4016 0.042 Uiso 1 1 calc R U . . .
C5 C 0.5916(2) 0.90459(16) 0.48875(14) 0.0503(7) Uani 1 1 d . . . . .
H5A H 0.6673 0.8941 0.5055 0.075 Uiso 1 1 calc R U . . .
H5B H 0.5575 0.8743 0.5197 0.075 Uiso 1 1 calc R U . . .
H5C H 0.5794 0.9607 0.4942 0.075 Uiso 1 1 calc R U . . .
C6 C 0.42846(18) 0.89689(15) 0.37800(15) 0.0452(6) Uani 1 1 d . . . . .
H6A H 0.4153 0.9521 0.3868 0.068 Uiso 1 1 calc R U . . .
H6B H 0.3924 0.8634 0.4053 0.068 Uiso 1 1 calc R U . . .
H6C H 0.4019 0.8855 0.3238 0.068 Uiso 1 1 calc R U . . .
C7 C 0.8202(2) 0.97011(16) 0.28932(17) 0.0513(7) Uani 1 1 d . . . . .
C8 C 0.8918(2) 0.90010(16) 0.31518(18) 0.0584(8) Uani 1 1 d . . . . .
H8A H 0.9096 0.8949 0.3702 0.088 Uiso 1 1 calc R U . . .
H8B H 0.9563 0.9076 0.3010 0.088 Uiso 1 1 calc R U . . .
H8C H 0.8560 0.8524 0.2911 0.088 Uiso 1 1 calc R U . . .
C9 C 0.7898(3) 0.9819(2) 0.20453(19) 0.0841(11) Uani 1 1 d . . . . .
H9A H 0.7491 0.9366 0.1791 0.126 Uiso 1 1 calc R U . . .
H9B H 0.8534 0.9873 0.1889 0.126 Uiso 1 1 calc R U . . .
H9C H 0.7471 1.0296 0.1908 0.126 Uiso 1 1 calc R U . . .
C10 C 0.8779(3) 1.04275(19) 0.3292(2) 0.0883(12) Uani 1 1 d . . . . .
H10A H 0.8376 1.0898 0.3081 0.132 Uiso 1 1 calc R U . . .
H10B H 0.9476 1.0456 0.3218 0.132 Uiso 1 1 calc R U . . .
H10C H 0.8857 1.0395 0.3833 0.132 Uiso 1 1 calc R U . . .
C11 C 0.46225(16) 0.72509(12) 0.29694(11) 0.0264(5) Uani 1 1 d . . . . .
C12 C 0.37721(16) 0.75170(12) 0.23520(12) 0.0293(5) Uani 1 1 d . . . . .
C13 C 0.27697(17) 0.75210(14) 0.24361(13) 0.0351(5) Uani 1 1 d . . . . .
H13 H 0.2205 0.7713 0.2030 0.042 Uiso 1 1 calc R U . . .
C14 C 0.25545(17) 0.72609(14) 0.30768(13) 0.0374(6) Uani 1 1 d . . . . .
C15 C 0.33738(17) 0.69218(14) 0.36270(13) 0.0351(5) Uani 1 1 d . . . . .
H15 H 0.3229 0.6703 0.4056 0.042 Uiso 1 1 calc R U . . .
C16 C 0.43983(16) 0.68814(12) 0.35921(11) 0.0277(5) Uani 1 1 d . . . . .
C17 C 0.52127(17) 0.63960(13) 0.41921(12) 0.0315(5) Uani 1 1 d . . . . .
C18 C 0.4725(2) 0.60092(15) 0.47510(14) 0.0455(6) Uani 1 1 d . . . . .
H18A H 0.4443 0.6415 0.5010 0.068 Uiso 1 1 calc R U . . .
H18B H 0.5264 0.5707 0.5123 0.068 Uiso 1 1 calc R U . . .
H18C H 0.4157 0.5657 0.4478 0.068 Uiso 1 1 calc R U . . .
C19 C 0.5619(2) 0.57383(14) 0.37898(14) 0.0425(6) Uani 1 1 d . . . . .
H19A H 0.5030 0.5408 0.3509 0.064 Uiso 1 1 calc R U . . .
H19B H 0.6129 0.5418 0.4164 0.064 Uiso 1 1 calc R U . . .
H19C H 0.5958 0.5968 0.3438 0.064 Uiso 1 1 calc R U . . .
C20 C 0.61356(18) 0.68850(14) 0.46677(13) 0.0385(6) Uani 1 1 d . . . . .
H20A H 0.6501 0.7126 0.4338 0.058 Uiso 1 1 calc R U . . .
H20B H 0.6624 0.6546 0.5037 0.058 Uiso 1 1 calc R U . . .
H20C H 0.5874 0.7296 0.4934 0.058 Uiso 1 1 calc R U . . .
C21 C 0.14728(19) 0.73360(19) 0.31725(16) 0.0589(8) Uani 1 1 d . . . . .
H21A H 0.1423 0.7833 0.3425 0.088 Uiso 1 1 calc R U . . .
H21B H 0.1352 0.6899 0.3479 0.088 Uiso 1 1 calc R U . . .
H21C H 0.0942 0.7325 0.2676 0.088 Uiso 1 1 calc R U . . .
C22 C 0.39111(17) 0.78104(13) 0.16074(12) 0.0310(5) Uani 1 1 d . . . . .
C23 C 0.44879(18) 0.71901(13) 0.12816(12) 0.0365(6) Uani 1 1 d . . . . .
H23A H 0.5128 0.7027 0.1672 0.055 Uiso 1 1 calc R U . . .
H23B H 0.4675 0.7413 0.0852 0.055 Uiso 1 1 calc R U . . .
H23C H 0.4030 0.6734 0.1113 0.055 Uiso 1 1 calc R U . . .
C24 C 0.44662(19) 0.86078(13) 0.17322(13) 0.0376(6) Uani 1 1 d . . . . .
H24A H 0.4014 0.8998 0.1867 0.056 Uiso 1 1 calc R U . . .
H24B H 0.4612 0.8771 0.1267 0.056 Uiso 1 1 calc R U . . .
H24C H 0.5128 0.8565 0.2142 0.056 Uiso 1 1 calc R U . . .
C25 C 0.28561(19) 0.79362(16) 0.09919(13) 0.0465(7) Uani 1 1 d . . . . .
H25A H 0.2447 0.7449 0.0918 0.070 Uiso 1 1 calc R U . . .
H25B H 0.2986 0.8084 0.0517 0.070 Uiso 1 1 calc R U . . .
H25C H 0.2463 0.8355 0.1148 0.070 Uiso 1 1 calc R U . . .
C26 C 0.82749(16) 0.65820(13) 0.39806(12) 0.0285(5) Uani 1 1 d . . . . .
C27 C 0.82366(16) 0.58323(13) 0.36439(12) 0.0296(5) Uani 1 1 d . . . . .
C28 C 0.84024(17) 0.51800(13) 0.41156(13) 0.0348(5) Uani 1 1 d . . . . .
H28 H 0.8337 0.4674 0.3892 0.042 Uiso 1 1 calc R U . . .
C29 C 0.86579(17) 0.52304(13) 0.48952(13) 0.0348(5) Uani 1 1 d . . . . .
C30 C 0.88775(17) 0.59698(14) 0.52054(13) 0.0347(5) Uani 1 1 d . . . . .
H30 H 0.9134 0.6015 0.5740 0.042 Uiso 1 1 calc R U . . .
C31 C 0.87431(16) 0.66507(13) 0.47762(12) 0.0314(5) Uani 1 1 d . . . . .
C32 C 0.92014(18) 0.74325(14) 0.51525(13) 0.0365(6) Uani 1 1 d . . . . .
C33 C 0.9797(2) 0.73254(15) 0.59975(13) 0.0490(7) Uani 1 1 d . . . . .
H33A H 0.9302 0.7168 0.6268 0.073 Uiso 1 1 calc R U . . .
H33B H 1.0132 0.7822 0.6205 0.073 Uiso 1 1 calc R U . . .
H33C H 1.0335 0.6919 0.6056 0.073 Uiso 1 1 calc R U . . .
C34 C 1.00043(18) 0.77182(15) 0.47649(14) 0.0460(6) Uani 1 1 d . . . . .
H34A H 1.0584 0.7341 0.4858 0.069 Uiso 1 1 calc R U . . .
H34B H 1.0279 0.8232 0.4969 0.069 Uiso 1 1 calc R U . . .
H34C H 0.9662 0.7764 0.4220 0.069 Uiso 1 1 calc R U . . .
C35 C 0.83710(19) 0.80643(14) 0.51113(14) 0.0454(6) Uani 1 1 d . . . . .
H35A H 0.7990 0.8173 0.4581 0.068 Uiso 1 1 calc R U . . .
H35B H 0.8715 0.8545 0.5354 0.068 Uiso 1 1 calc R U . . .
H35C H 0.7877 0.7879 0.5373 0.068 Uiso 1 1 calc R U . . .
C36 C 0.8762(2) 0.45080(14) 0.53779(14) 0.0457(6) Uani 1 1 d . . . . .
H36A H 0.8085 0.4392 0.5460 0.068 Uiso 1 1 calc R U . . .
H36B H 0.9293 0.4598 0.5866 0.068 Uiso 1 1 calc R U . . .
H36C H 0.8975 0.4063 0.5123 0.068 Uiso 1 1 calc R U . . .
C37 C 0.80910(17) 0.57104(14) 0.27949(12) 0.0342(5) Uani 1 1 d . . . . .
C38 C 0.88051(19) 0.62779(15) 0.25361(14) 0.0450(6) Uani 1 1 d . . . . .
H38A H 0.8649 0.6818 0.2649 0.068 Uiso 1 1 calc R U . . .
H38B H 0.8682 0.6221 0.1991 0.068 Uiso 1 1 calc R U . . .
H38C H 0.9541 0.6158 0.2803 0.068 Uiso 1 1 calc R U . . .
C39 C 0.69392(18) 0.57943(15) 0.23202(13) 0.0406(6) Uani 1 1 d . . . . .
H39A H 0.6527 0.5366 0.2442 0.061 Uiso 1 1 calc R U . . .
H39B H 0.6888 0.5772 0.1783 0.061 Uiso 1 1 calc R U . . .
H39C H 0.6666 0.6299 0.2432 0.061 Uiso 1 1 calc R U . . .
C40 C 0.8433(2) 0.48793(15) 0.26315(15) 0.0493(7) Uani 1 1 d . . . . .
H40A H 0.9154 0.4781 0.2949 0.074 Uiso 1 1 calc R U . . .
H40B H 0.8401 0.4841 0.2098 0.074 Uiso 1 1 calc R U . . .
H40C H 0.7961 0.4489 0.2744 0.074 Uiso 1 1 calc R U . . .
C41 C 0.69873(18) 0.78353(15) 0.19559(13) 0.0410(6) Uani 1 1 d . . . . .
H41A H 0.6778 0.7338 0.1688 0.061 Uiso 1 1 calc R U . . .
H41B H 0.7720 0.7950 0.1991 0.061 Uiso 1 1 calc R U . . .
H41C H 0.6535 0.8258 0.1679 0.061 Uiso 1 1 calc R U . . .

loop_
_atom_site_aniso_label
_atom_site_aniso_U_11
_atom_site_aniso_U_22
_atom_site_aniso_U_33
_atom_site_aniso_U_23
_atom_site_aniso_U_13
_atom_site_aniso_U_12
Al1 0.0294(3) 0.0277(4) 0.0273(3) 0.0017(3) 0.0092(3) 0.0012(3)
O1 0.0288(8) 0.0296(8) 0.0279(8) 0.0021(7) 0.0091(6) 0.0005(6)
O2 0.0303(8) 0.0273(8) 0.0322(8) 0.0009(7) 0.0061(7) 0.0026(7)
N1 0.0411(11) 0.0272(11) 0.0512(13) 0.0048(9) 0.0149(10) -0.0012(9)
N2 0.0396(11) 0.0230(10) 0.0405(11) -0.0007(9) 0.0128(9) 0.0010(8)
C1 0.0330(12) 0.0311(13) 0.0309(12) 0.0038(10) 0.0075(10) 0.0001(10)
C2 0.0580(17) 0.0260(14) 0.082(2) 0.0079(14) 0.0254(16) 0.0011(12)
C3 0.0548(17) 0.0256(14) 0.0735(19) -0.0015(13) 0.0251(15) 0.0019(12)
C4 0.0428(14) 0.0280(13) 0.0372(13) -0.0020(10) 0.0170(11) 0.0026(10)
C5 0.0568(17) 0.0535(18) 0.0393(14) -0.0074(13) 0.0126(13) 0.0127(14)
C6 0.0450(15) 0.0408(15) 0.0518(16) -0.0065(13) 0.0176(13) -0.0011(12)
C7 0.0465(15) 0.0423(16) 0.072(2) 0.0117(14) 0.0274(14) -0.0043(12)
C8 0.0407(15) 0.0514(18) 0.086(2) 0.0160(16) 0.0231(15) 0.0008(13)
C9 0.107(3) 0.078(3) 0.084(3) 0.040(2) 0.055(2) 0.026(2)
C10 0.062(2) 0.053(2) 0.155(4) -0.002(2) 0.039(2) -0.0208(16)
C11 0.0281(11) 0.0235(11) 0.0275(11) -0.0025(9) 0.0085(9) -0.0015(9)
C12 0.0303(12) 0.0275(12) 0.0284(11) -0.0007(9) 0.0059(10) -0.0013(9)
C13 0.0291(12) 0.0366(14) 0.0362(13) 0.0023(11) 0.0047(10) 0.0011(10)
C14 0.0294(12) 0.0413(14) 0.0417(14) 0.0010(12) 0.0108(11) -0.0034(11)
C15 0.0376(13) 0.0359(14) 0.0340(13) 0.0020(11) 0.0141(11) -0.0011(11)
C16 0.0332(12) 0.0240(12) 0.0262(11) -0.0003(9) 0.0096(10) -0.0013(9)
C17 0.0386(13) 0.0282(12) 0.0275(12) 0.0044(10) 0.0098(10) 0.0036(10)
C18 0.0582(16) 0.0437(16) 0.0382(14) 0.0138(12) 0.0202(13) 0.0063(13)
C19 0.0542(15) 0.0337(14) 0.0404(14) 0.0024(11) 0.0154(12) 0.0107(12)
C20 0.0433(14) 0.0392(14) 0.0296(12) 0.0052(11) 0.0058(11) 0.0042(11)
C21 0.0351(14) 0.086(2) 0.0605(18) 0.0089(17) 0.0218(13) 0.0014(15)
C22 0.0339(12) 0.0323(13) 0.0251(11) 0.0030(10) 0.0063(9) 0.0035(10)
C23 0.0464(14) 0.0334(13) 0.0283(12) -0.0004(10) 0.0090(11) 0.0012(11)
C24 0.0510(15) 0.0316(13) 0.0313(13) 0.0038(10) 0.0139(11) 0.0023(11)
C25 0.0434(14) 0.0590(18) 0.0319(13) 0.0068(12) 0.0031(11) 0.0055(13)
C26 0.0245(11) 0.0262(12) 0.0332(12) 0.0015(10) 0.0062(9) 0.0026(9)
C27 0.0265(11) 0.0292(13) 0.0315(12) -0.0020(10) 0.0062(10) 0.0017(9)
C28 0.0352(13) 0.0271(13) 0.0410(14) -0.0036(11) 0.0101(11) 0.0011(10)
C29 0.0328(12) 0.0322(13) 0.0377(13) 0.0054(11) 0.0080(10) 0.0044(10)
C30 0.0336(13) 0.0366(14) 0.0297(12) -0.0008(11) 0.0034(10) 0.0032(10)
C31 0.0272(12) 0.0309(13) 0.0334(12) -0.0027(10) 0.0052(10) 0.0032(10)
C32 0.0354(13) 0.0338(14) 0.0340(13) -0.0053(11) 0.0007(10) 0.0025(10)
C33 0.0512(16) 0.0454(16) 0.0376(14) -0.0063(12) -0.0060(12) -0.0007(13)
C34 0.0391(14) 0.0415(15) 0.0511(16) -0.0023(13) 0.0039(12) -0.0062(12)
C35 0.0451(15) 0.0379(15) 0.0451(15) -0.0119(12) 0.0014(12) 0.0036(12)
C36 0.0524(16) 0.0387(15) 0.0444(15) 0.0049(12) 0.0123(12) 0.0017(12)
C37 0.0356(13) 0.0332(13) 0.0332(13) -0.0073(10) 0.0094(10) 0.0024(10)
C38 0.0428(14) 0.0526(17) 0.0444(15) -0.0034(13) 0.0202(12) 0.0012(12)
C39 0.0425(14) 0.0448(15) 0.0314(13) -0.0086(11) 0.0062(11) -0.0017(12)
C40 0.0588(17) 0.0467(16) 0.0429(15) -0.0102(13) 0.0159(13) 0.0109(13)
C41 0.0411(14) 0.0496(16) 0.0351(13) 0.0073(12) 0.0157(11) 0.0031(12)

loop_
_atom_type_symbol
_atom_type_description
_atom_type_scat_dispersion_real
_atom_type_scat_dispersion_imag
_atom_type_scat_source
C C 0.0033 0.0016 'International Tables Vol C Tables 4.2.6.8 and 6.1.1.4'
H H 0.0000 0.0000 'International Tables Vol C Tables 4.2.6.8 and 6.1.1.4'
Al Al 0.0645 0.0514 'International Tables Vol C Tables 4.2.6.8 and 6.1.1.4'
N N 0.0061 0.0033 'International Tables Vol C Tables 4.2.6.8 and 6.1.1.4'
O O 0.0106 0.0060 'International Tables Vol C Tables 4.2.6.8 and 6.1.1.4'

loop_
_geom_angle_atom_site_label_1
_geom_angle_atom_site_label_2
_geom_angle_atom_site_label_3
_geom_angle
_geom_angle_site_symmetry_1
_geom_angle_site_symmetry_3
_geom_angle_publ_flag
O2 Al1 O1 112.62(7) . . ?
O2 Al1 C41 109.30(9) . . ?
O1 Al1 C41 111.65(9) . . ?
O2 Al1 C1 111.77(8) . . ?
O1 Al1 C1 106.14(8) . . ?
C41 Al1 C1 105.09(10) . . ?
C11 O1 Al1 162.59(14) . . ?
C26 O2 Al1 147.87(13) . . ?
C1 N1 C2 110.3(2) . . ?
C1 N1 C7 130.0(2) . . ?
C2 N1 C7 119.4(2) . . ?
C1 N2 C3 111.5(2) . . ?
C1 N2 C4 126.27(18) . . ?
C3 N2 C4 121.4(2) . . ?
N2 C1 N1 103.34(19) . . ?
N2 C1 Al1 123.10(16) . . ?
N1 C1 Al1 128.64(16) . . ?
C3 C2 N1 107.7(2) . . ?
C3 C2 H2 126.2 . . ?
N1 C2 H2 126.2 . . ?
C2 C3 N2 107.1(2) . . ?
C2 C3 H3 126.5 . . ?
N2 C3 H3 126.5 . . ?
N2 C4 C6 111.34(19) . . ?
N2 C4 C5 109.00(19) . . ?
C6 C4 C5 110.9(2) . . ?
N2 C4 H4 108.5 . . ?
C6 C4 H4 108.5 . . ?
C5 C4 H4 108.5 . . ?
C4 C5 H5A 109.5 . . ?
C4 C5 H5B 109.5 . . ?
H5A C5 H5B 109.5 . . ?
C4 C5 H5C 109.5 . . ?
H5A C5 H5C 109.5 . . ?
H5B C5 H5C 109.5 . . ?
C4 C6 H6A 109.5 . . ?
C4 C6 H6B 109.5 . . ?
H6A C6 H6B 109.5 . . ?
C4 C6 H6C 109.5 . . ?
H6A C6 H6C 109.5 . . ?
H6B C6 H6C 109.5 . . ?
N1 C7 C8 110.2(2) . . ?
N1 C7 C9 109.0(2) . . ?
C8 C7 C9 112.4(3) . . ?
N1 C7 C10 107.8(2) . . ?
C8 C7 C10 107.8(2) . . ?
C9 C7 C10 109.6(3) . . ?
C7 C8 H8A 109.5 . . ?
C7 C8 H8B 109.5 . . ?
H8A C8 H8B 109.5 . . ?
C7 C8 H8C 109.5 . . ?
H8A C8 H8C 109.5 . . ?
H8B C8 H8C 109.5 . . ?
C7 C9 H9A 109.5 . . ?
C7 C9 H9B 109.5 . . ?
H9A C9 H9B 109.5 . . ?
C7 C9 H9C 109.5 . . ?
H9A C9 H9C 109.5 . . ?
H9B C9 H9C 109.5 . . ?
C7 C10 H10A 109.5 . . ?
C7 C10 H10B 109.5 . . ?
H10A C10 H10B 109.5 . . ?
C7 C10 H10C 109.5 . . ?
H10A C10 H10C 109.5 . . ?
H10B C10 H10C 109.5 . . ?
O1 C11 C12 120.99(18) . . ?
O1 C11 C16 120.12(18) . . ?
C12 C11 C16 118.88(18) . . ?
C13 C12 C11 118.2(2) . . ?
C13 C12 C22 118.67(19) . . ?
C11 C12 C22 123.16(18) . . ?
C14 C13 C12 123.4(2) . . ?
C14 C13 H13 118.3 . . ?
C12 C13 H13 118.3 . . ?
C13 C14 C15 116.7(2) . . ?
C13 C14 C21 121.9(2) . . ?
C15 C14 C21 121.4(2) . . ?
C14 C15 C16 124.0(2) . . ?
C14 C15 H15 118.0 . . ?
C16 C15 H15 118.0 . . ?
C15 C16 C11 117.71(19) . . ?
C15 C16 C17 118.87(19) . . ?
C11 C16 C17 123.28(18) . . ?
C20 C17 C18 106.03(19) . . ?
C20 C17 C19 109.76(19) . . ?
C18 C17 C19 107.45(19) . . ?
C20 C17 C16 113.29(18) . . ?
C18 C17 C16 111.71(18) . . ?
C19 C17 C16 108.43(18) . . ?
C17 C18 H18A 109.5 . . ?
C17 C18 H18B 109.5 . . ?
H18A C18 H18B 109.5 . . ?
C17 C18 H18C 109.5 . . ?
H18A C18 H18C 109.5 . . ?
H18B C18 H18C 109.5 . . ?
C17 C19 H19A 109.5 . . ?
C17 C19 H19B 109.5 . . ?
H19A C19 H19B 109.5 . . ?
C17 C19 H19C 109.5 . . ?
H19A C19 H19C 109.5 . . ?
H19B C19 H19C 109.5 . . ?
C17 C20 H20A 109.5 . . ?
C17 C20 H20B 109.5 . . ?
H20A C20 H20B 109.5 . . ?
C17 C20 H20C 109.5 . . ?
H20A C20 H20C 109.5 . . ?
H20B C20 H20C 109.5 . . ?
C14 C21 H21A 109.5 . . ?
C14 C21 H21B 109.5 . . ?
H21A C21 H21B 109.5 . . ?
C14 C21 H21C 109.5 . . ?
H21A C21 H21C 109.5 . . ?
H21B C21 H21C 109.5 . . ?
C24 C22 C12 109.70(18) . . ?
C24 C22 C23 113.19(19) . . ?
C12 C22 C23 109.95(18) . . ?
C24 C22 C25 106.38(19) . . ?
C12 C22 C25 112.55(19) . . ?
C23 C22 C25 105.00(18) . . ?
C22 C23 H23A 109.5 . . ?
C22 C23 H23B 109.5 . . ?
H23A C23 H23B 109.5 . . ?
C22 C23 H23C 109.5 . . ?
H23A C23 H23C 109.5 . . ?
H23B C23 H23C 109.5 . . ?
C22 C24 H24A 109.5 . . ?
C22 C24 H24B 109.5 . . ?
H24A C24 H24B 109.5 . . ?
C22 C24 H24C 109.5 . . ?
H24A C24 H24C 109.5 . . ?
H24B C24 H24C 109.5 . . ?
C22 C25 H25A 109.5 . . ?
C22 C25 H25B 109.5 . . ?
H25A C25 H25B 109.5 . . ?
C22 C25 H25C 109.5 . . ?
H25A C25 H25C 109.5 . . ?
H25B C25 H25C 109.5 . . ?
O2 C26 C27 121.91(19) . . ?
O2 C26 C31 119.50(19) . . ?
C27 C26 C31 118.54(19) . . ?
C28 C27 C26 117.7(2) . . ?
C28 C27 C37 118.9(2) . . ?
C26 C27 C37 123.3(2) . . ?
C29 C28 C27 123.4(2) . . ?
C29 C28 H28 118.3 . . ?
C27 C28 H28 118.3 . . ?
C30 C29 C28 116.5(2) . . ?
C30 C29 C36 121.9(2) . . ?
C28 C29 C36 121.4(2) . . ?
C29 C30 C31 123.3(2) . . ?
C29 C30 H30 118.3 . . ?
C31 C30 H30 118.3 . . ?
C30 C31 C26 117.8(2) . . ?
C30 C31 C32 119.78(19) . . ?
C26 C31 C32 122.1(2) . . ?
C35 C32 C34 110.5(2) . . ?
C35 C32 C33 106.18(19) . . ?
C34 C32 C33 107.13(19) . . ?
C35 C32 C31 113.71(18) . . ?
C34 C32 C31 107.39(19) . . ?
C33 C32 C31 111.82(19) . . ?
C32 C33 H33A 109.5 . . ?
C32 C33 H33B 109.5 . . ?
H33A C33 H33B 109.5 . . ?
C32 C33 H33C 109.5 . . ?
H33A C33 H33C 109.5 . . ?
H33B C33 H33C 109.5 . . ?
C32 C34 H34A 109.5 . . ?
C32 C34 H34B 109.5 . . ?
H34A C34 H34B 109.5 . . ?
C32 C34 H34C 109.5 . . ?
H34A C34 H34C 109.5 . . ?
H34B C34 H34C 109.5 . . ?
C32 C35 H35A 109.5 . . ?
C32 C35 H35B 109.5 . . ?
H35A C35 H35B 109.5 . . ?
C32 C35 H35C 109.5 . . ?
H35A C35 H35C 109.5 . . ?
H35B C35 H35C 109.5 . . ?
C29 C36 H36A 109.5 . . ?
C29 C36 H36B 109.5 . . ?
H36A C36 H36B 109.5 . . ?
C29 C36 H36C 109.5 . . ?
H36A C36 H36C 109.5 . . ?
H36B C36 H36C 109.5 . . ?
C39 C37 C38 111.8(2) . . ?
C39 C37 C27 111.84(18) . . ?
C38 C37 C27 109.59(18) . . ?
C39 C37 C40 106.09(19) . . ?
C38 C37 C40 105.59(19) . . ?
C27 C37 C40 111.69(19) . . ?
C37 C38 H38A 109.5 . . ?
C37 C38 H38B 109.5 . . ?
H38A C38 H38B 109.5 . . ?
C37 C38 H38C 109.5 . . ?
H38A C38 H38C 109.5 . . ?
H38B C38 H38C 109.5 . . ?
C37 C39 H39A 109.5 . . ?
C37 C39 H39B 109.5 . . ?
H39A C39 H39B 109.5 . . ?
C37 C39 H39C 109.5 . . ?
H39A C39 H39C 109.5 . . ?
H39B C39 H39C 109.5 . . ?
C37 C40 H40A 109.5 . . ?
C37 C40 H40B 109.5 . . ?
H40A C40 H40B 109.5 . . ?
C37 C40 H40C 109.5 . . ?
H40A C40 H40C 109.5 . . ?
H40B C40 H40C 109.5 . . ?
Al1 C41 H41A 109.5 . . ?
Al1 C41 H41B 109.5 . . ?
H41A C41 H41B 109.5 . . ?
Al1 C41 H41C 109.5 . . ?
H41A C41 H41C 109.5 . . ?
H41B C41 H41C 109.5 . . ?

loop_
_geom_bond_atom_site_label_1
_geom_bond_atom_site_label_2
_geom_bond_distance
_geom_bond_site_symmetry_2
_geom_bond_publ_flag
Al1 O2 1.7500(15) . ?
Al1 O1 1.7511(15) . ?
Al1 C41 1.975(2) . ?
Al1 C1 2.148(2) . ?
O1 C11 1.362(2) . ?
O2 C26 1.362(2) . ?
N1 C1 1.375(3) . ?
N1 C2 1.378(3) . ?
N1 C7 1.501(3) . ?
N2 C1 1.364(3) . ?
N2 C3 1.370(3) . ?
N2 C4 1.481(3) . ?
C2 C3 1.327(4) . ?
C2 H2 0.9500 . ?
C3 H3 0.9500 . ?
C4 C6 1.519(3) . ?
C4 C5 1.527(3) . ?
C4 H4 1.0000 . ?
C5 H5A 0.9800 . ?
C5 H5B 0.9800 . ?
C5 H5C 0.9800 . ?
C6 H6A 0.9800 . ?
C6 H6B 0.9800 . ?
C6 H6C 0.9800 . ?
C7 C8 1.514(4) . ?
C7 C9 1.516(4) . ?
C7 C10 1.527(4) . ?
C8 H8A 0.9800 . ?
C8 H8B 0.9800 . ?
C8 H8C 0.9800 . ?
C9 H9A 0.9800 . ?
C9 H9B 0.9800 . ?
C9 H9C 0.9800 . ?
C10 H10A 0.9800 . ?
C10 H10B 0.9800 . ?
C10 H10C 0.9800 . ?
C11 C12 1.424(3) . ?
C11 C16 1.424(3) . ?
C12 C13 1.393(3) . ?
C12 C22 1.532(3) . ?
C13 C14 1.377(3) . ?
C13 H13 0.9500 . ?
C14 C15 1.379(3) . ?
C14 C21 1.512(3) . ?
C15 C16 1.390(3) . ?
C15 H15 0.9500 . ?
C16 C17 1.543(3) . ?
C17 C20 1.529(3) . ?
C17 C18 1.529(3) . ?
C17 C19 1.533(3) . ?
C18 H18A 0.9800 . ?
C18 H18B 0.9800 . ?
C18 H18C 0.9800 . ?
C19 H19A 0.9800 . ?
C19 H19B 0.9800 . ?
C19 H19C 0.9800 . ?
C20 H20A 0.9800 . ?
C20 H20B 0.9800 . ?
C20 H20C 0.9800 . ?
C21 H21A 0.9800 . ?
C21 H21B 0.9800 . ?
C21 H21C 0.9800 . ?
C22 C24 1.532(3) . ?
C22 C23 1.534(3) . ?
C22 C25 1.539(3) . ?
C23 H23A 0.9800 . ?
C23 H23B 0.9800 . ?
C23 H23C 0.9800 . ?
C24 H24A 0.9800 . ?
C24 H24B 0.9800 . ?
C24 H24C 0.9800 . ?
C25 H25A 0.9800 . ?
C25 H25B 0.9800 . ?
C25 H25C 0.9800 . ?
C26 C27 1.416(3) . ?
C26 C31 1.425(3) . ?
C27 C28 1.391(3) . ?
C27 C37 1.543(3) . ?
C28 C29 1.386(3) . ?
C28 H28 0.9500 . ?
C29 C30 1.380(3) . ?
C29 C36 1.504(3) . ?
C30 C31 1.388(3) . ?
C30 H30 0.9500 . ?
C31 C32 1.543(3) . ?
C32 C35 1.530(3) . ?
C32 C34 1.538(3) . ?
C32 C33 1.541(3) . ?
C33 H33A 0.9800 . ?
C33 H33B 0.9800 . ?
C33 H33C 0.9800 . ?
C34 H34A 0.9800 . ?
C34 H34B 0.9800 . ?
C34 H34C 0.9800 . ?
C35 H35A 0.9800 . ?
C35 H35B 0.9800 . ?
C35 H35C 0.9800 . ?
C36 H36A 0.9800 . ?
C36 H36B 0.9800 . ?
C36 H36C 0.9800 . ?
C37 C39 1.532(3) . ?
C37 C38 1.533(3) . ?
C37 C40 1.546(3) . ?
C38 H38A 0.9800 . ?
C38 H38B 0.9800 . ?
C38 H38C 0.9800 . ?
C39 H39A 0.9800 . ?
C39 H39B 0.9800 . ?
C39 H39C 0.9800 . ?
C40 H40A 0.9800 . ?
C40 H40B 0.9800 . ?
C40 H40C 0.9800 . ?
C41 H41A 0.9800 . ?
C41 H41B 0.9800 . ?
C41 H41C 0.9800 . ?

loop_
_geom_hbond_atom_site_label_D
_geom_hbond_atom_site_label_H
_geom_hbond_atom_site_label_A
_geom_hbond_distance_DH
_geom_hbond_distance_HA
_geom_hbond_distance_DA
_geom_hbond_angle_DHA
_geom_hbond_site_symmetry_A
C4 H4 O1 1.00 2.49 3.274(3) 134.9 .
C4 H4 O1 1.00 2.49 3.274(3) 134.9 .

loop_
_geom_torsion_atom_site_label_1
_geom_torsion_atom_site_label_2
_geom_torsion_atom_site_label_3
_geom_torsion_atom_site_label_4
_geom_torsion
_geom_torsion_site_symmetry_1
_geom_torsion_site_symmetry_2
_geom_torsion_site_symmetry_3
_geom_torsion_site_symmetry_4
_geom_torsion_publ_flag
O2 Al1 O1 C11 137.8(4) . . . . ?
C41 Al1 O1 C11 -98.8(4) . . . . ?
C1 Al1 O1 C11 15.2(5) . . . . ?
O1 Al1 O2 C26 10.4(3) . . . . ?
C41 Al1 O2 C26 -114.3(3) . . . . ?
C1 Al1 O2 C26 129.8(3) . . . . ?
C3 N2 C1 N1 3.2(3) . . . . ?
C4 N2 C1 N1 -166.3(2) . . . . ?
C3 N2 C1 Al1 -153.82(18) . . . . ?
C4 N2 C1 Al1 36.7(3) . . . . ?
C2 N1 C1 N2 -3.5(3) . . . . ?
C7 N1 C1 N2 170.3(2) . . . . ?
C2 N1 C1 Al1 151.71(19) . . . . ?
C7 N1 C1 Al1 -34.5(3) . . . . ?
C1 N1 C2 C3 2.7(3) . . . . ?
C7 N1 C2 C3 -171.9(2) . . . . ?
N1 C2 C3 N2 -0.6(3) . . . . ?
C1 N2 C3 C2 -1.7(3) . . . . ?
C4 N2 C3 C2 168.4(2) . . . . ?
C1 N2 C4 C6 -137.4(2) . . . . ?
C3 N2 C4 C6 54.0(3) . . . . ?
C1 N2 C4 C5 100.0(2) . . . . ?
C3 N2 C4 C5 -68.6(3) . . . . ?
C1 N1 C7 C8 -16.6(4) . . . . ?
C2 N1 C7 C8 156.7(2) . . . . ?
C1 N1 C7 C9 107.1(3) . . . . ?
C2 N1 C7 C9 -79.6(3) . . . . ?
C1 N1 C7 C10 -134.1(3) . . . . ?
C2 N1 C7 C10 39.2(3) . . . . ?
Al1 O1 C11 C12 67.0(5) . . . . ?
Al1 O1 C11 C16 -113.5(4) . . . . ?
O1 C11 C12 C13 -170.20(19) . . . . ?
C16 C11 C12 C13 10.3(3) . . . . ?
O1 C11 C12 C22 8.8(3) . . . . ?
C16 C11 C12 C22 -170.74(19) . . . . ?
C11 C12 C13 C14 -1.9(3) . . . . ?
C22 C12 C13 C14 179.1(2) . . . . ?
C12 C13 C14 C15 -5.6(4) . . . . ?
C12 C13 C14 C21 174.9(2) . . . . ?
C13 C14 C15 C16 4.7(4) . . . . ?
C21 C14 C15 C16 -175.8(2) . . . . ?
C14 C15 C16 C11 3.5(3) . . . . ?
C14 C15 C16 C17 -172.3(2) . . . . ?
O1 C11 C16 C15 169.43(19) . . . . ?
C12 C11 C16 C15 -11.1(3) . . . . ?
O1 C11 C16 C17 -14.9(3) . . . . ?
C12 C11 C16 C17 164.6(2) . . . . ?
C15 C16 C17 C20 -118.9(2) . . . . ?
C11 C16 C17 C20 65.5(3) . . . . ?
C15 C16 C17 C18 0.8(3) . . . . ?
C11 C16 C17 C18 -174.8(2) . . . . ?
C15 C16 C17 C19 119.0(2) . . . . ?
C11 C16 C17 C19 -56.6(3) . . . . ?
C13 C12 C22 C24 107.9(2) . . . . ?
C11 C12 C22 C24 -71.0(3) . . . . ?
C13 C12 C22 C23 -127.0(2) . . . . ?
C11 C12 C22 C23 54.1(3) . . . . ?
C13 C12 C22 C25 -10.3(3) . . . . ?
C11 C12 C22 C25 170.7(2) . . . . ?
Al1 O2 C26 C27 66.5(3) . . . . ?
Al1 O2 C26 C31 -116.1(3) . . . . ?
O2 C26 C27 C28 -166.26(19) . . . . ?
C31 C26 C27 C28 16.3(3) . . . . ?
O2 C26 C27 C37 17.7(3) . . . . ?
C31 C26 C27 C37 -159.7(2) . . . . ?
C26 C27 C28 C29 -3.7(3) . . . . ?
C37 C27 C28 C29 172.5(2) . . . . ?
C27 C28 C29 C30 -8.0(3) . . . . ?
C27 C28 C29 C36 176.0(2) . . . . ?
C28 C29 C30 C31 7.2(3) . . . . ?
C36 C29 C30 C31 -176.9(2) . . . . ?
C29 C30 C31 C26 5.2(3) . . . . ?
C29 C30 C31 C32 -168.4(2) . . . . ?
O2 C26 C31 C30 165.41(19) . . . . ?
C27 C26 C31 C30 -17.1(3) . . . . ?
O2 C26 C31 C32 -21.2(3) . . . . ?
C27 C26 C31 C32 156.3(2) . . . . ?
C30 C31 C32 C35 -118.9(2) . . . . ?
C26 C31 C32 C35 67.8(3) . . . . ?
C30 C31 C32 C34 118.6(2) . . . . ?
C26 C31 C32 C34 -54.7(3) . . . . ?
C30 C31 C32 C33 1.3(3) . . . . ?
C26 C31 C32 C33 -172.0(2) . . . . ?
C28 C27 C37 C39 104.2(2) . . . . ?
C26 C27 C37 C39 -79.8(3) . . . . ?
C28 C27 C37 C38 -131.2(2) . . . . ?
C26 C27 C37 C38 44.8(3) . . . . ?
C28 C27 C37 C40 -14.5(3) . . . . ?
C26 C27 C37 C40 161.5(2) . . . . ?
